data_4035042
loop_
_publ_author_name
'Golushko, Andrei A.'
'Sandzhieva, Maria A.'
'Ivanov, Alexander Yu'
'Boyarskaya, Irina A.'
'Khoroshilova, Olesya V.'
'Barkov, Alexey Yu'
'Vasilyev, Aleksander V.'

_publ_section_title
;
 Reactions of 3,3,3-Trihalogeno-1-nitropropenes with Arenes in the
 Superacid CF<sub>3</sub>SO<sub>3</sub>H: Synthesis of (
 Z)-3,3,3-Trihalogeno-1,2-diarylpropan-1-one Oximes and Study on the
 Reaction Mechanism.
;
_journal_issue 17
_journal_name_full 'The Journal of organic chemistry'
_journal_page_first 10142
_journal_page_last 10157
_journal_paper_doi 10.1021/acs.joc.8b01406
_journal_volume 83
_journal_year 2018
_chemical_formula_moiety 'C23 H28 F3 N O'
_chemical_formula_sum 'C23 H28 F3 N O'
_chemical_formula_weight 391.46
_space_group_crystal_system triclinic
_space_group_IT_number 2
_space_group_name_Hall '-P 1'
_space_group_name_H-M_alt 'P -1'
_atom_sites_solution_hydrogens geom
_atom_sites_solution_primary iterative
_audit_creation_date 2017-10-31
_audit_creation_method
;
Olex2 1.2
(compiled 2017.08.10 svn.r3458 for OlexSys, GUI svn.r5381)
;
_cell_angle_alpha 112.401(6)
_cell_angle_beta 111.794(8)
_cell_angle_gamma 90.343(5)
_cell_formula_units_Z 4
_cell_length_a 11.3298(9)
_cell_length_b 14.7085(8)
_cell_length_c 14.7900(12)
_cell_measurement_reflns_used 6521
_cell_measurement_temperature 100(5)
_cell_measurement_theta_max 30.8460
_cell_measurement_theta_min 3.3970
_cell_volume 2084.4(3)
_computing_cell_refinement
;
CrysAlisPro, Agilent Technologies,
Version 1.171.36.32 (release 02-08-2013 CrysAlis171 .NET)
(compiled Aug  2 2013,16:46:58)
;
_computing_data_collection
;
CrysAlisPro, Agilent Technologies,
Version 1.171.36.32 (release 02-08-2013 CrysAlis171 .NET)
(compiled Aug  2 2013,16:46:58)
;
_computing_data_reduction
;
CrysAlisPro, Agilent Technologies,
Version 1.171.36.32 (release 02-08-2013 CrysAlis171 .NET)
(compiled Aug  2 2013,16:46:58)
;
_computing_molecular_graphics 'Olex2 (Dolomanov et al., 2009)'
_computing_publication_material 'Olex2 (Dolomanov et al., 2009)'
_computing_structure_refinement 'ShelXL (Sheldrick, 2015)'
_computing_structure_solution
;
Superflip (Palatinus & Chapuis, 2007;Palatinus & van der Lee, 2008;
Palatinus et al., 2012)
;
_diffrn_ambient_temperature 100(5)
_diffrn_detector_area_resol_mean 16.2096
_diffrn_measured_fraction_theta_full 0.998
_diffrn_measured_fraction_theta_max 0.998
_diffrn_measurement_details
;
#__ type_ start__ end____ width___ exp.time_
  1 omega  -16.00   10.00   1.0000  116.0000
omega____ theta____ kappa____ phi______ frames
    -      -22.4241  -83.0000  162.0000 26

#__ type_ start__ end____ width___ exp.time_
  2 omega  -77.00  -51.00   1.0000  116.0000
omega____ theta____ kappa____ phi______ frames
    -      -22.4241 -178.0000   90.0000 26

#__ type_ start__ end____ width___ exp.time_
  3 omega  -35.00   -9.00   1.0000  116.0000
omega____ theta____ kappa____ phi______ frames
    -      -22.4241   57.0000   30.0000 26

#__ type_ start__ end____ width___ exp.time_
  4 omega  -15.00   64.00   1.0000  116.0000
omega____ theta____ kappa____ phi______ frames
    -       23.3616  -99.0000  -60.0000 79

#__ type_ start__ end____ width___ exp.time_
  5 omega    6.00   91.00   1.0000  116.0000
omega____ theta____ kappa____ phi______ frames
    -       23.3616   57.0000 -150.0000 85

#__ type_ start__ end____ width___ exp.time_
  6 omega   20.00   65.00   1.0000  116.0000
omega____ theta____ kappa____ phi______ frames
    -       23.3616  -99.0000   90.0000 45

#__ type_ start__ end____ width___ exp.time_
  7 omega  -41.00   40.00   1.0000  116.0000
omega____ theta____ kappa____ phi______ frames
    -       23.3616  -57.0000  -30.0000 81

#__ type_ start__ end____ width___ exp.time_
  8 omega  -20.00   95.00   1.0000  116.0000
omega____ theta____ kappa____ phi______ frames
    -       23.3616   19.0000  150.0000 115
;
_diffrn_measurement_device_type 'Xcalibur, Eos'
_diffrn_measurement_method '\w scans'
_diffrn_orient_matrix_UB_11 0.0298033000
_diffrn_orient_matrix_UB_12 -0.0144349000
_diffrn_orient_matrix_UB_13 -0.0367190000
_diffrn_orient_matrix_UB_21 -0.0484654000
_diffrn_orient_matrix_UB_22 -0.0430747000
_diffrn_orient_matrix_UB_23 -0.0336274000
_diffrn_orient_matrix_UB_31 -0.0380324000
_diffrn_orient_matrix_UB_32 0.0272109000
_diffrn_orient_matrix_UB_33 -0.0271450000
_diffrn_radiation_monochromator graphite
_diffrn_radiation_type MoK\a
_diffrn_radiation_wavelength 0.71073
_diffrn_reflns_av_unetI/netI 0.0599
_diffrn_reflns_Laue_measured_fraction_full 0.998
_diffrn_reflns_Laue_measured_fraction_max 0.998
_diffrn_reflns_limit_h_max 13
_diffrn_reflns_limit_h_min -14
_diffrn_reflns_limit_k_max 19
_diffrn_reflns_limit_k_min -19
_diffrn_reflns_limit_l_max 19
_diffrn_reflns_limit_l_min -19
_diffrn_reflns_number 9561
_diffrn_reflns_point_group_measured_fraction_full 0.998
_diffrn_reflns_point_group_measured_fraction_max 0.998
_diffrn_reflns_theta_full 25.242
_diffrn_reflns_theta_max 27.499
_diffrn_reflns_theta_min 2.647
_diffrn_source 'Enhance (Mo) X-ray Source'
_exptl_absorpt_coefficient_mu 0.094
_exptl_absorpt_correction_T_max 1.00000
_exptl_absorpt_correction_T_min 0.95173
_exptl_absorpt_correction_type multi-scan
_exptl_absorpt_process_details
;
CrysAlisPro, Agilent Technologies,
Version 1.171.36.32 (release 02-08-2013 CrysAlis171 .NET)
(compiled Aug  2 2013,16:46:58)
Empirical absorption correction using spherical harmonics,
 implemented in SCALE3 ABSPACK scaling algorithm.
;
_exptl_crystal_colour 'clear colourless'
_exptl_crystal_colour_lustre clear
_exptl_crystal_colour_primary colourless
_exptl_crystal_density_diffrn 1.247
_exptl_crystal_description prism
_exptl_crystal_F_000 832
_exptl_crystal_size_max 0.4
_exptl_crystal_size_mid 0.3
_exptl_crystal_size_min 0.2
_refine_diff_density_max 0.497
_refine_diff_density_min -0.279
_refine_diff_density_rms 0.053
_refine_ls_extinction_method none
_refine_ls_goodness_of_fit_ref 1.050
_refine_ls_hydrogen_treatment constr
_refine_ls_matrix_type full
_refine_ls_number_parameters 524
_refine_ls_number_reflns 9561
_refine_ls_number_restraints 0
_refine_ls_restrained_S_all 1.050
_refine_ls_R_factor_all 0.0753
_refine_ls_R_factor_gt 0.0549
_refine_ls_shift/su_max 0.001
_refine_ls_shift/su_mean 0.000
_refine_ls_structure_factor_coef Fsqd
_refine_ls_weighting_details 'w=1/[\s^2^(Fo^2^)+(0.0671P)^2^+0.2960P] where P=(Fo^2^+2Fc^2^)/3'
_refine_ls_weighting_scheme calc
_refine_ls_wR_factor_gt 0.1381
_refine_ls_wR_factor_ref 0.1561
_reflns_Friedel_coverage 0.000
_reflns_number_gt 7204
_reflns_number_total 9561
_reflns_threshold_expression 'I > 2\s(I)'
_cod_data_source_file jo8b01406_si_004.cif
_cod_data_source_block ca-101
_cod_database_code 4035042
_shelx_shelxl_version_number 2014/7
_chemical_oxdiff_formula 'C23 F3 N O'
_shelx_space_group_comment
;
The symmetry employed for this shelxl refinement is uniquely defined
by the following loop, which should always be used as a source of
symmetry information in preference to the above space-group names.
They are only intended as comments.
;
_shelx_estimated_absorpt_t_max 0.981
_shelx_estimated_absorpt_t_min 0.963
_reflns_odcompleteness_completeness 99.90
_reflns_odcompleteness_iscentric 1
_reflns_odcompleteness_theta 28.51
_olex2_refinement_description
;
1. Twinned data refinement
 Scales: 0.8623(18)
 0.1377(18)
2. Fixed Uiso
 At 1.2 times of:
  All C(H) groups
 At 1.5 times of:
  All C(H,H,H) groups, All O(H) groups
3.a Ternary CH refined with riding coordinates:
 C3(H3), C11(H11)
3.b Aromatic/amide H refined with riding coordinates:
 C18(H18), C23(H23), C25(H25), C1M(H1M)
3.c Idealised Me refined as rotating group:
 C28(H28A,H28B,H28C), C1A(H1AA,H1AB,H1AC), C1B(H1BA,H1BB,H1BC), C1D(H1DA,H1DB,
 H1DC), C1E(H1EA,H1EB,H1EC), C1F(H1FA,H1FB,H1FC), C1G(H1GA,H1GB,H1GC), C1I(H1IA,
 H1IB,H1IC), C1J(H1JA,H1JB,H1JC), C1K(H1KA,H1KB,H1KC), C1L(H1LA,H1LB,H1LC),
 C1N(H1NA,H1NB,H1NC), C1O(H1OA,H1OB,H1OC), C1P(H1PA,H1PB,H1PC), C1Q(H1QA,H1QB,
 H1QC), C1R(H1RA,H1RB,H1RC)
3.d Idealised tetrahedral OH refined as rotating group:
 O7(H7), O8(H8)
;
_olex2_submission_special_instructions 'No special instructions were received'

loop_
_space_group_symop_operation_xyz
'x, y, z'
'-x, -y, -z'

loop_
_atom_site_label
_atom_site_type_symbol
_atom_site_fract_x
_atom_site_fract_y
_atom_site_fract_z
_atom_site_U_iso_or_equiv
_atom_site_adp_type
_atom_site_occupancy
_atom_site_site_symmetry_order
_atom_site_calc_flag
_atom_site_refinement_flags_posn
F1 F -0.10477(10) 0.76256(9) 0.93986(10) 0.0288(3) Uani 1 1 d .
F2 F 0.61693(11) 0.27963(9) 0.58938(10) 0.0320(3) Uani 1 1 d .
F3 F -0.00007(11) 0.81133(9) 1.10893(10) 0.0311(3) Uani 1 1 d .
F4 F -0.00205(11) 0.91321(8) 1.03677(11) 0.0356(3) Uani 1 1 d .
F5 F 0.52713(11) 0.17732(9) 0.42446(10) 0.0337(3) Uani 1 1 d .
F6 F 0.55495(12) 0.12475(9) 0.54649(11) 0.0362(3) Uani 1 1 d .
O7 O 0.38614(12) 0.97300(10) 1.22705(11) 0.0249(3) Uani 1 1 d .
H7 H 0.3869 1.0183 1.2832 0.037 Uiso 1 1 calc GR
O8 O 0.17018(14) -0.00373(10) 0.32702(12) 0.0304(3) Uani 1 1 d .
H8 H 0.1685 -0.0452 0.2686 0.046 Uiso 1 1 calc GR
N1 N 0.26367(14) 0.91289(11) 1.16747(12) 0.0189(3) Uani 1 1 d .
N2 N 0.27941(15) 0.07085(11) 0.37713(13) 0.0225(3) Uani 1 1 d .
C1 C 0.24926(16) 0.85305(12) 1.07368(14) 0.0154(3) Uani 1 1 d .
C2 C 0.12466(17) 0.67352(13) 0.96719(15) 0.0180(4) Uani 1 1 d .
C3 C 0.12081(17) 0.78576(12) 0.99841(14) 0.0170(4) Uani 1 1 d .
H3 H 0.1032 0.7929 0.9302 0.020 Uiso 1 1 calc R
C4 C 0.34671(17) 0.84660(12) 1.02639(14) 0.0166(4) Uani 1 1 d .
C5 C 0.33023(18) 0.89254(13) 0.95582(14) 0.0204(4) Uani 1 1 d .
C6 C 0.18173(17) 0.14223(13) 0.50633(14) 0.0197(4) Uani 1 1 d .
C7 C 0.36689(17) 0.32722(13) 0.52162(15) 0.0209(4) Uani 1 1 d .
C8 C 0.28070(17) 0.14088(13) 0.46151(15) 0.0193(4) Uani 1 1 d .
C9 C 0.20447(18) 0.10107(13) 0.58185(15) 0.0217(4) Uani 1 1 d .
C10 C 0.00527(18) 0.81861(13) 1.02309(16) 0.0221(4) Uani 1 1 d .
C11 C 0.39470(17) 0.22634(13) 0.52673(15) 0.0196(4) Uani 1 1 d .
H11 H 0.4110 0.2393 0.6022 0.024 Uiso 1 1 calc R
C12 C 0.44617(18) 0.79171(13) 1.04791(16) 0.0217(4) Uani 1 1 d .
C13 C 0.15505(17) 0.63209(14) 1.04297(16) 0.0223(4) Uani 1 1 d .
C14 C 0.11747(19) 0.10660(14) 0.62948(15) 0.0248(4) Uani 1 1 d .
C15 C 0.09896(18) 0.61376(14) 0.85947(16) 0.0223(4) Uani 1 1 d .
C16 C 0.37527(18) 0.40621(14) 0.61630(16) 0.0238(4) Uani 1 1 d .
C17 C 0.07171(18) 0.18462(14) 0.47484(16) 0.0238(4) Uani 1 1 d .
C18 C 0.5089(2) 0.82419(15) 0.92351(17) 0.0323(5) Uani 1 1 d .
H18 H 0.5646 0.8158 0.8872 0.039 Uiso 1 1 calc R
C19 C -0.01552(18) 0.18858(14) 0.52320(16) 0.0271(4) Uani 1 1 d .
C20 C 0.52167(19) 0.20102(14) 0.51967(16) 0.0246(4) Uani 1 1 d .
C21 C 0.4125(2) 0.87974(14) 0.90309(16) 0.0272(4) Uani 1 1 d .
C22 C 0.15856(18) 0.52945(15) 1.00872(18) 0.0271(4) Uani 1 1 d .
C23 C 0.00969(19) 0.15044(14) 0.59941(16) 0.0272(4) Uani 1 1 d .
H23 H -0.0489 0.1544 0.6324 0.033 Uiso 1 1 calc R
C24 C 0.52830(19) 0.78020(14) 0.99436(18) 0.0288(5) Uani 1 1 d .
C25 C 0.13305(19) 0.47168(15) 0.90275(19) 0.0311(5) Uani 1 1 d .
H25 H 0.1364 0.4024 0.8809 0.037 Uiso 1 1 calc R
C26 C 0.1027(2) 0.51141(14) 0.82710(18) 0.0296(5) Uani 1 1 d .
C27 C 0.33718(18) 0.34234(15) 0.42721(17) 0.0270(4) Uani 1 1 d .
C28 C 0.2276(2) 0.95674(15) 0.93844(17) 0.0273(4) Uani 1 1 d .
H28A H 0.1934 0.9716 0.9935 0.041 Uiso 1 1 calc GR
H28B H 0.1576 0.9210 0.8677 0.041 Uiso 1 1 calc GR
H28C H 0.2653 1.0192 0.9429 0.041 Uiso 1 1 calc GR
C1A C 0.46521(19) 0.74404(15) 1.12480(17) 0.0285(4) Uani 1 1 d .
H1AA H 0.4333 0.6721 1.0848 0.043 Uiso 1 1 calc GR
H1AB H 0.4175 0.7733 1.1692 0.043 Uiso 1 1 calc GR
H1AC H 0.5573 0.7557 1.1706 0.043 Uiso 1 1 calc GR
C1B C -0.1358(2) 0.23296(17) 0.49141(19) 0.0383(5) Uani 1 1 d .
H1BA H -0.1972 0.1875 0.4198 0.057 Uiso 1 1 calc GR
H1BB H -0.1134 0.2973 0.4911 0.057 Uiso 1 1 calc GR
H1BC H -0.1751 0.2430 0.5427 0.057 Uiso 1 1 calc GR
C1C C 0.3567(2) 0.50081(15) 0.61674(19) 0.0319(5) Uani 1 1 d .
C1D C 0.4044(2) 0.39171(15) 0.71764(16) 0.0325(5) Uani 1 1 d .
H1DA H 0.4919 0.3769 0.7429 0.049 Uiso 1 1 calc GR
H1DB H 0.3422 0.3361 0.7033 0.049 Uiso 1 1 calc GR
H1DC H 0.3979 0.4528 0.7725 0.049 Uiso 1 1 calc GR
C1E C 0.0679(2) 0.65758(15) 0.77755(16) 0.0292(4) Uani 1 1 d .
H1EA H 0.1429 0.7050 0.7959 0.044 Uiso 1 1 calc GR
H1EB H -0.0058 0.6922 0.7771 0.044 Uiso 1 1 calc GR
H1EC H 0.0465 0.6039 0.7066 0.044 Uiso 1 1 calc GR
C1F C 0.3170(2) 0.04718(15) 0.60742(17) 0.0282(4) Uani 1 1 d .
H1FA H 0.3738 0.0572 0.5745 0.042 Uiso 1 1 calc GR
H1FB H 0.2850 -0.0243 0.5793 0.042 Uiso 1 1 calc GR
H1FC H 0.3653 0.0736 0.6851 0.042 Uiso 1 1 calc GR
C1G C 0.3972(2) 0.92514(18) 0.82445(18) 0.0397(6) Uani 1 1 d .
H1GA H 0.4161 0.9981 0.8622 0.060 Uiso 1 1 calc GR
H1GB H 0.3084 0.9043 0.7701 0.060 Uiso 1 1 calc GR
H1GC H 0.4570 0.9025 0.7900 0.060 Uiso 1 1 calc GR
C1H C 0.32000(19) 0.43776(16) 0.43058(19) 0.0326(5) Uani 1 1 d .
C1I C 0.1372(2) 0.06161(17) 0.70911(17) 0.0331(5) Uani 1 1 d .
H1IA H 0.2229 0.0899 0.7674 0.050 Uiso 1 1 calc GR
H1IB H 0.1301 -0.0109 0.6735 0.050 Uiso 1 1 calc GR
H1IC H 0.0712 0.0765 0.7382 0.050 Uiso 1 1 calc GR
C1J C 0.0445(2) 0.22274(16) 0.38953(17) 0.0311(5) Uani 1 1 d .
H1JA H 0.0982 0.1964 0.3498 0.047 Uiso 1 1 calc GR
H1JB H 0.0643 0.2958 0.4226 0.047 Uiso 1 1 calc GR
H1JC H -0.0468 0.2009 0.3405 0.047 Uiso 1 1 calc GR
C1K C 0.1853(2) 0.68999(16) 1.15970(17) 0.0314(5) Uani 1 1 d .
H1KA H 0.1137 0.6723 1.1753 0.047 Uiso 1 1 calc GR
H1KB H 0.1973 0.7616 1.1772 0.047 Uiso 1 1 calc GR
H1KC H 0.2645 0.6738 1.2026 0.047 Uiso 1 1 calc GR
C1L C 0.6348(2) 0.71921(17) 1.0122(2) 0.0452(6) Uani 1 1 d .
H1LA H 0.5979 0.6516 0.9960 0.068 Uiso 1 1 calc GR
H1LB H 0.6971 0.7507 1.0869 0.068 Uiso 1 1 calc GR
H1LC H 0.6786 0.7158 0.9652 0.068 Uiso 1 1 calc GR
C1M C 0.3304(2) 0.51426(16) 0.5238(2) 0.0362(5) Uani 1 1 d .
H1M H 0.3194 0.5786 0.5248 0.043 Uiso 1 1 calc R
C1N C 0.3221(2) 0.26225(17) 0.32123(17) 0.0357(5) Uani 1 1 d .
H1NA H 0.3167 0.1968 0.3238 0.054 Uiso 1 1 calc GR
H1NB H 0.3966 0.2738 0.3060 0.054 Uiso 1 1 calc GR
H1NC H 0.2431 0.2640 0.2648 0.054 Uiso 1 1 calc GR
C1O C 0.1878(2) 0.48082(18) 1.0861(2) 0.0391(6) Uani 1 1 d .
H1OA H 0.1312 0.4984 1.1245 0.059 Uiso 1 1 calc GR
H1OB H 0.2780 0.5043 1.1375 0.059 Uiso 1 1 calc GR
H1OC H 0.1732 0.4082 1.0467 0.059 Uiso 1 1 calc GR
C1P C 0.3720(3) 0.59060(16) 0.7175(2) 0.0486(7) Uani 1 1 d .
H1PA H 0.4604 0.6042 0.7712 0.073 Uiso 1 1 calc GR
H1PB H 0.3112 0.5767 0.7455 0.073 Uiso 1 1 calc GR
H1PC H 0.3542 0.6488 0.7009 0.073 Uiso 1 1 calc GR
C1Q C 0.0712(3) 0.44181(16) 0.7126(2) 0.0462(6) Uani 1 1 d .
H1QA H 0.1289 0.4650 0.6873 0.069 Uiso 1 1 calc GR
H1QB H -0.0185 0.4407 0.6682 0.069 Uiso 1 1 calc GR
H1QC H 0.0828 0.3744 0.7078 0.069 Uiso 1 1 calc GR
C1R C 0.2924(2) 0.45851(19) 0.3324(2) 0.0454(6) Uani 1 1 d .
H1RA H 0.2098 0.4183 0.2758 0.068 Uiso 1 1 calc GR
H1RB H 0.3614 0.4412 0.3073 0.068 Uiso 1 1 calc GR
H1RC H 0.2881 0.5295 0.3506 0.068 Uiso 1 1 calc GR

loop_
_atom_site_aniso_label
_atom_site_aniso_U_11
_atom_site_aniso_U_22
_atom_site_aniso_U_33
_atom_site_aniso_U_23
_atom_site_aniso_U_13
_atom_site_aniso_U_12
F1 0.0152(5) 0.0334(6) 0.0326(7) 0.0111(5) 0.0067(5) 0.0018(5)
F2 0.0170(6) 0.0345(7) 0.0316(7) 0.0022(6) 0.0082(5) -0.0028(5)
F3 0.0279(6) 0.0393(7) 0.0302(7) 0.0108(6) 0.0197(6) 0.0057(6)
F4 0.0279(7) 0.0215(6) 0.0623(9) 0.0170(6) 0.0236(7) 0.0121(5)
F5 0.0254(6) 0.0442(7) 0.0283(7) 0.0046(6) 0.0181(6) 0.0020(6)
F6 0.0290(7) 0.0364(7) 0.0522(9) 0.0211(6) 0.0228(6) 0.0153(6)
O7 0.0195(7) 0.0243(7) 0.0193(7) -0.0044(6) 0.0097(6) -0.0066(6)
O8 0.0279(8) 0.0249(7) 0.0273(8) -0.0068(6) 0.0181(7) -0.0108(6)
N1 0.0162(7) 0.0163(7) 0.0204(8) 0.0027(6) 0.0083(7) -0.0009(6)
N2 0.0206(8) 0.0186(8) 0.0225(9) 0.0008(7) 0.0106(7) -0.0049(6)
C1 0.0167(9) 0.0124(8) 0.0172(9) 0.0057(7) 0.0073(7) 0.0028(7)
C2 0.0122(8) 0.0155(8) 0.0234(10) 0.0058(7) 0.0066(7) 0.0007(7)
C3 0.0167(9) 0.0158(8) 0.0185(9) 0.0060(7) 0.0080(7) 0.0015(7)
C4 0.0167(9) 0.0127(8) 0.0162(9) 0.0006(7) 0.0077(7) -0.0027(7)
C5 0.0228(9) 0.0159(9) 0.0164(9) 0.0011(7) 0.0073(8) -0.0057(8)
C6 0.0171(9) 0.0163(8) 0.0175(9) -0.0025(7) 0.0085(8) -0.0016(7)
C7 0.0129(8) 0.0205(9) 0.0238(10) 0.0038(8) 0.0071(8) -0.0022(7)
C8 0.0179(9) 0.0163(8) 0.0223(10) 0.0044(8) 0.0106(8) 0.0026(7)
C9 0.0214(9) 0.0166(9) 0.0200(10) -0.0009(7) 0.0100(8) -0.0017(8)
C10 0.0180(9) 0.0184(9) 0.0297(11) 0.0089(8) 0.0105(8) 0.0025(8)
C11 0.0152(9) 0.0199(9) 0.0178(9) 0.0012(7) 0.0073(7) -0.0003(7)
C12 0.0183(9) 0.0152(8) 0.0277(10) 0.0036(8) 0.0105(8) 0.0021(7)
C13 0.0150(9) 0.0241(10) 0.0298(11) 0.0131(9) 0.0090(8) 0.0025(8)
C14 0.0239(10) 0.0219(9) 0.0184(10) -0.0039(8) 0.0107(8) -0.0067(8)
C15 0.0189(9) 0.0192(9) 0.0248(10) 0.0052(8) 0.0088(8) 0.0014(8)
C16 0.0159(9) 0.0228(9) 0.0240(10) 0.0025(8) 0.0063(8) 0.0004(8)
C17 0.0199(9) 0.0190(9) 0.0233(10) -0.0009(8) 0.0091(8) -0.0001(8)
C18 0.0312(11) 0.0253(10) 0.0330(12) -0.0062(9) 0.0244(10) -0.0087(9)
C19 0.0148(9) 0.0230(10) 0.0255(11) -0.0065(8) 0.0066(8) -0.0019(8)
C20 0.0215(10) 0.0238(10) 0.0266(11) 0.0063(8) 0.0119(9) 0.0022(8)
C21 0.0320(11) 0.0230(10) 0.0185(10) -0.0006(8) 0.0116(9) -0.0122(9)
C22 0.0137(9) 0.0266(10) 0.0450(13) 0.0203(10) 0.0103(9) 0.0036(8)
C23 0.0227(10) 0.0262(10) 0.0232(11) -0.0044(8) 0.0145(9) -0.0035(8)
C24 0.0208(10) 0.0197(9) 0.0386(12) -0.0004(9) 0.0174(9) 0.0004(8)
C25 0.0209(10) 0.0167(9) 0.0521(14) 0.0098(10) 0.0154(10) 0.0034(8)
C26 0.0230(10) 0.0200(10) 0.0350(12) 0.0002(9) 0.0120(9) -0.0019(8)
C27 0.0172(9) 0.0321(11) 0.0270(11) 0.0098(9) 0.0067(8) -0.0045(8)
C28 0.0287(11) 0.0246(10) 0.0280(11) 0.0148(9) 0.0068(9) -0.0014(9)
C1A 0.0227(10) 0.0253(10) 0.0384(12) 0.0158(9) 0.0104(9) 0.0081(9)
C1B 0.0212(11) 0.0397(13) 0.0380(14) 0.0007(10) 0.0111(10) 0.0067(10)
C1C 0.0217(10) 0.0221(10) 0.0410(13) 0.0040(9) 0.0109(10) 0.0007(9)
C1D 0.0384(12) 0.0278(11) 0.0211(11) -0.0005(9) 0.0124(10) 0.0078(10)
C1E 0.0341(12) 0.0278(10) 0.0191(10) 0.0031(8) 0.0107(9) 0.0013(9)
C1F 0.0315(11) 0.0274(10) 0.0300(11) 0.0116(9) 0.0171(10) 0.0073(9)
C1G 0.0496(15) 0.0430(13) 0.0222(12) 0.0089(10) 0.0150(11) -0.0162(11)
C1H 0.0194(10) 0.0354(12) 0.0418(13) 0.0212(11) 0.0058(10) -0.0025(9)
C1I 0.0340(12) 0.0382(12) 0.0257(11) 0.0069(10) 0.0171(10) -0.0045(10)
C1J 0.0228(10) 0.0336(11) 0.0297(12) 0.0104(10) 0.0059(9) 0.0040(9)
C1K 0.0311(11) 0.0372(12) 0.0301(12) 0.0200(10) 0.0107(10) 0.0015(10)
C1L 0.0285(12) 0.0345(12) 0.0682(18) 0.0070(12) 0.0295(13) 0.0096(11)
C1M 0.0248(11) 0.0274(11) 0.0549(16) 0.0210(11) 0.0106(11) -0.0004(9)
C1N 0.0361(12) 0.0436(13) 0.0270(12) 0.0155(10) 0.0113(10) -0.0009(11)
C1O 0.0268(11) 0.0422(13) 0.0628(17) 0.0379(13) 0.0166(12) 0.0132(10)
C1P 0.0512(16) 0.0240(11) 0.0596(18) 0.0034(12) 0.0251(14) 0.0081(12)
C1Q 0.0490(15) 0.0253(11) 0.0424(15) -0.0075(10) 0.0180(13) -0.0007(11)
C1R 0.0347(13) 0.0494(15) 0.0538(17) 0.0348(14) 0.0060(12) -0.0029(12)

loop_
_atom_type_symbol
_atom_type_description
_atom_type_scat_dispersion_real
_atom_type_scat_dispersion_imag
_atom_type_scat_source
C C 0.0033 0.0016 'International Tables Vol C Tables 4.2.6.8 and 6.1.1.4'
H H 0.0000 0.0000 'International Tables Vol C Tables 4.2.6.8 and 6.1.1.4'
F F 0.0171 0.0103 'International Tables Vol C Tables 4.2.6.8 and 6.1.1.4'
N N 0.0061 0.0033 'International Tables Vol C Tables 4.2.6.8 and 6.1.1.4'
O O 0.0106 0.0060 'International Tables Vol C Tables 4.2.6.8 and 6.1.1.4'

loop_
_geom_angle_atom_site_label_1
_geom_angle_atom_site_label_2
_geom_angle_atom_site_label_3
_geom_angle
C1 N1 O7 112.63(14)
C8 N2 O8 112.18(14)
N1 C1 C3 118.94(15)
N1 C1 C4 125.96(17)
C4 C1 C3 114.99(14)
C13 C2 C3 121.88(16)
C15 C2 C3 117.16(15)
C15 C2 C13 120.95(16)
C1 C3 C2 114.50(14)
C1 C3 C10 116.30(15)
C10 C3 C2 113.99(14)
C5 C4 C1 117.66(15)
C12 C4 C1 120.44(15)
C12 C4 C5 121.81(16)
C4 C5 C28 121.27(15)
C21 C5 C4 118.73(17)
C21 C5 C28 119.98(17)
C9 C6 C8 117.75(15)
C17 C6 C8 120.55(16)
C17 C6 C9 121.69(16)
C16 C7 C11 117.36(16)
C16 C7 C27 120.26(17)
C27 C7 C11 122.36(17)
N2 C8 C6 124.65(17)
N2 C8 C11 118.65(15)
C6 C8 C11 116.56(15)
C6 C9 C1F 121.03(16)
C14 C9 C6 118.87(17)
C14 C9 C1F 120.03(17)
F1 C10 C3 109.75(15)
F3 C10 F1 105.80(14)
F3 C10 C3 116.19(15)
F4 C10 F1 106.45(14)
F4 C10 F3 106.53(15)
F4 C10 C3 111.53(15)
C8 C11 C7 115.68(15)
C20 C11 C7 113.52(15)
C20 C11 C8 115.75(15)
C4 C12 C24 118.46(17)
C4 C12 C1A 121.83(16)
C24 C12 C1A 119.70(16)
C2 C13 C1K 124.78(17)
C22 C13 C2 118.55(18)
C22 C13 C1K 116.67(17)
C9 C14 C1I 120.42(17)
C23 C14 C9 119.16(18)
C23 C14 C1I 120.37(17)
C2 C15 C1E 121.48(16)
C26 C15 C2 119.47(17)
C26 C15 C1E 119.05(18)
C7 C16 C1D 121.39(16)
C1C C16 C7 119.35(18)
C1C C16 C1D 119.25(18)
C6 C17 C19 118.46(18)
C6 C17 C1J 121.23(16)
C19 C17 C1J 120.30(17)
C21 C18 C24 123.05(17)
C17 C19 C1B 120.39(19)
C23 C19 C17 119.30(17)
C23 C19 C1B 120.31(18)
F2 C20 C11 109.71(15)
F5 C20 F2 105.68(14)
F5 C20 C11 116.52(16)
F6 C20 F2 106.56(16)
F6 C20 F5 106.32(15)
F6 C20 C11 111.46(15)
C5 C21 C1G 121.01(19)
C18 C21 C5 119.01(18)
C18 C21 C1G 119.98(18)
C13 C22 C1O 120.7(2)
C25 C22 C13 119.89(17)
C25 C22 C1O 119.38(19)
C19 C23 C14 122.47(17)
C12 C24 C1L 120.68(19)
C18 C24 C12 118.90(17)
C18 C24 C1L 120.42(18)
C22 C25 C26 122.22(18)
C15 C26 C1Q 122.6(2)
C25 C26 C15 118.92(19)
C25 C26 C1Q 118.41(19)
C7 C27 C1N 124.43(18)
C1H C27 C7 118.91(19)
C1H C27 C1N 116.66(18)
C16 C1C C1P 122.1(2)
C1M C1C C16 119.28(19)
C1M C1C C1P 118.53(19)
C27 C1H C1R 120.9(2)
C1M C1H C27 120.1(2)
C1M C1H C1R 119.0(2)
C1H C1M C1C 122.06(19)

loop_
_geom_bond_atom_site_label_1
_geom_bond_atom_site_label_2
_geom_bond_distance
F1 C10 1.351(2)
F2 C20 1.347(2)
F3 C10 1.337(2)
F4 C10 1.335(2)
F5 C20 1.341(2)
F6 C20 1.338(2)
O7 N1 1.4026(19)
O8 N2 1.403(2)
N1 C1 1.275(2)
N2 C8 1.275(2)
C1 C3 1.509(2)
C1 C4 1.497(2)
C2 C3 1.541(2)
C2 C13 1.408(2)
C2 C15 1.407(3)
C3 C10 1.519(2)
C4 C5 1.405(2)
C4 C12 1.401(2)
C5 C21 1.394(3)
C5 C28 1.512(3)
C6 C8 1.496(2)
C6 C9 1.409(3)
C6 C17 1.400(3)
C7 C11 1.543(2)
C7 C16 1.407(3)
C7 C27 1.415(3)
C8 C11 1.520(3)
C9 C14 1.395(2)
C9 C1F 1.510(3)
C11 C20 1.519(2)
C12 C24 1.403(3)
C12 C1A 1.503(3)
C13 C22 1.404(3)
C13 C1K 1.503(3)
C14 C23 1.389(3)
C14 C1I 1.508(3)
C15 C26 1.401(3)
C15 C1E 1.513(3)
C16 C1C 1.406(3)
C16 C1D 1.509(3)
C17 C19 1.409(3)
C17 C1J 1.501(3)
C18 C21 1.381(3)
C18 C24 1.383(3)
C19 C23 1.383(3)
C19 C1B 1.508(3)
C21 C1G 1.507(3)
C22 C25 1.381(3)
C22 C1O 1.509(3)
C24 C1L 1.513(3)
C25 C26 1.388(3)
C26 C1Q 1.506(3)
C27 C1H 1.403(3)
C27 C1N 1.505(3)
C1C C1M 1.386(3)
C1C C1P 1.517(3)
C1H C1M 1.370(3)
C1H C1R 1.517(3)

loop_
_twin_individual_id
_twin_individual_mass_fraction_refined
1 0.8623(18)
2 0.1377(18)
